data_4114208
loop_
_publ_author_name
'Asunci\'on Barbero'
'Francisco J. Pulido'
'Juan A. Rinc\'on'

_publ_contact_author
;
 Francisco J. Pulido Pelaz
Depart. de Q. Org\'anica
Fac. De Ciencias
47011 Valladolid
      Spain
;
_publ_contact_author_email pulido@qo.uva.es
_publ_contact_author_fax '0034 983 423013'
_publ_contact_author_phone '0034 983 423210'
_publ_section_title
;
 Addition of Organometallic Compounds to Tin-Containing Cyclic Ketones.
 Remote Stereocontrol Induced by the Stannyl Group
;
_journal_name_full 'Journal of the American Chemical Society'
_journal_page_first 12049
_journal_page_last 12056
_journal_paper_doi 10.1021/ja036340c
_journal_volume 125
_journal_year 2003
_chemical_formula_moiety 'C31 H53 N O2 Sn'
_chemical_formula_sum 'C31 H53 N O2 Sn'
_chemical_formula_weight 590.43
_chemical_name_systematic
; 
 ? 
;
_space_group_IT_number 2
_symmetry_cell_setting triclinic
_symmetry_space_group_name_Hall '-P 1'
_symmetry_space_group_name_H-M 'P -1'
_atom_sites_solution_hydrogens geom
_atom_sites_solution_primary direct
_atom_sites_solution_secondary difmap
_audit_creation_method SHELXL-97
_cell_angle_alpha 98.97(19)
_cell_angle_beta 99.1(3)
_cell_angle_gamma 111.0(3)
_cell_formula_units_Z 2
_cell_length_a 10.60(4)
_cell_length_b 11.945(14)
_cell_length_c 14.71(5)
_cell_measurement_reflns_used 25
_cell_measurement_temperature 293(2)
_cell_measurement_theta_max 12
_cell_measurement_theta_min 7
_cell_volume 1671(10)
_computing_cell_refinement 'CRYSDA (Beurskens et al, 1992)'
_computing_data_collection
;
 Nonius CAD-4 Diffractometer Control Software. Data collection with profile 
analysis over all reflections (Lehmen and Larsen, 1974; Grant and Gable, 
1978)
;
_computing_data_reduction 'THE REFLEX (local program)'
_computing_molecular_graphics
;
 EUCLID (Speck, 1982)
;
_computing_publication_material
;
 All calculations are made at the University of Oviedo on the Scientific 
Computer Centre and X-Ray group ALPHA/AXP-compututer
;
_computing_structure_refinement
;
 Anisotropic least-square carried out with  SHELXS-97 (Sheldrick, 1997).
 Geometric calculations made with PARST (Nardelli, 1983).
;
_computing_structure_solution
;
 direct methods using SHELXS97 (Sheldrick,1997).
;
_diffrn_ambient_temperature 293(2)
_diffrn_measured_fraction_theta_full 0.993
_diffrn_measured_fraction_theta_max 0.993
_diffrn_measurement_device_type 'Nonius CAD4'
_diffrn_measurement_method \w-2\Q
_diffrn_radiation_monochromator graphite
_diffrn_radiation_source 'fine-focus sealed tube'
_diffrn_radiation_type MoK\a
_diffrn_radiation_wavelength 0.71073
_diffrn_reflns_av_R_equivalents 0.1233
_diffrn_reflns_av_sigmaI/netI 0.1890
_diffrn_reflns_limit_h_max 12
_diffrn_reflns_limit_h_min -12
_diffrn_reflns_limit_k_max 14
_diffrn_reflns_limit_k_min -14
_diffrn_reflns_limit_l_max 17
_diffrn_reflns_limit_l_min -17
_diffrn_reflns_number 11664
_diffrn_reflns_theta_full 25.0
_diffrn_reflns_theta_max 25.0
_diffrn_reflns_theta_min 1.44
_diffrn_standards_decay_% 13.65
_diffrn_standards_interval_count 200
_diffrn_standards_interval_time 60
_diffrn_standards_number 3
_exptl_absorpt_coefficient_mu 0.788
_exptl_absorpt_correction_type none
_exptl_crystal_colour colorless
_exptl_crystal_density_diffrn 1.173
_exptl_crystal_description prismatic
_exptl_crystal_F_000 624
_exptl_crystal_size_max 0.26
_exptl_crystal_size_mid 0.20
_exptl_crystal_size_min 0.13
_refine_diff_density_max 0.357
_refine_diff_density_min -0.752
_refine_diff_density_rms 0.082
_refine_ls_extinction_method none
_refine_ls_goodness_of_fit_ref 0.863
_refine_ls_hydrogen_treatment mixed
_refine_ls_matrix_type full
_refine_ls_number_parameters 370
_refine_ls_number_reflns 5832
_refine_ls_number_restraints 0
_refine_ls_restrained_S_all 0.863
_refine_ls_R_factor_all 0.2748
_refine_ls_R_factor_gt 0.0721
_refine_ls_shift/su_max 0.071
_refine_ls_shift/su_mean 0.005
_refine_ls_structure_factor_coef Fsqd
_refine_ls_weighting_details 'w=1/[\s^2^(Fo^2^)+(0.1277P)^2^+0.0000P] where P=(Fo^2^+2Fc^2^)/3'
_refine_ls_weighting_scheme calc
_refine_ls_wR_factor_gt 0.1699
_refine_ls_wR_factor_ref 0.2835
_reflns_number_gt 1315
_reflns_number_total 5832
_reflns_threshold_expression >2sigma(I)
_cod_data_source_file ja036340csi20030529_012916.cif
_cod_data_source_block JA036340C
_cod_depositor_comments
;
The following automatic conversions were performed:

'_refine_ls_weighting_scheme' value 'calc
w=1/[\s^2^(Fo^2^)+(0.1277P)^2^+0.0000P] where P=(Fo^2^+2Fc^2^)/3' was
changed to 'calc'. New tag '_refine_ls_weighting_details' was
created. The value of the new tag was set to
'w=1/[\s^2^(Fo^2^)+(0.1277P)^2^+0.0000P] where P=(Fo^2^+2Fc^2^)/3'.

Automatic conversion script
Id: cif_fix_values 3143 2015-03-26 13:38:13Z robertas 
;
_cod_original_cell_volume 1671(8)
_cod_database_code 4114208

loop_
_symmetry_equiv_pos_as_xyz
'x, y, z'
'-x, -y, -z'

loop_
_atom_site_label
_atom_site_type_symbol
_atom_site_fract_x
_atom_site_fract_y
_atom_site_fract_z
_atom_site_U_iso_or_equiv
_atom_site_adp_type
_atom_site_occupancy
_atom_site_calc_flag
_atom_site_refinement_flags
Sn Sn 0.20200(12) 0.44296(12) 0.17643(9) 0.1416(7) Uani 1 d .
C1 C 0.2210(11) 0.2546(9) 0.5036(9) 0.082(3) Uani 1 d .
C2 C 0.3269(11) 0.3404(12) 0.4597(9) 0.091(4) Uani 1 d .
H21 H 0.4187 0.3459 0.4879 0.07(3) Uiso 1 calc R
H22 H 0.3264 0.4222 0.4755 0.25(9) Uiso 1 calc R
C3 C 0.3003(13) 0.2996(11) 0.3518(10) 0.097(4) Uani 1 d .
H3 H 0.2119 0.3031 0.3238 0.06(2) Uiso 1 calc R
C4 C 0.2872(17) 0.1665(11) 0.3220(11) 0.110(4) Uani 1 d .
H41 H 0.3755 0.1617 0.3453 0.17(7) Uiso 1 calc R
H42 H 0.2640 0.1410 0.2535 0.13(5) Uiso 1 calc R
C5 C 0.1741(14) 0.0787(12) 0.3611(10) 0.103(4) Uani 1 d .
H51 H 0.0840 0.0760 0.3319 0.05(2) Uiso 1 calc R
H52 H 0.1724 -0.0038 0.3452 0.20(8) Uiso 1 calc R
C6 C 0.2004(12) 0.1198(10) 0.4653(9) 0.089(4) Uani 1 d .
H61 H 0.2827 0.1084 0.4938 0.07(3) Uiso 1 calc R
H62 H 0.1230 0.0663 0.4861 0.08(3) Uiso 1 calc R
C7 C 0.2532(13) 0.2889(12) 0.6098(9) 0.101(4) Uani 1 d .
H71 H 0.3377 0.2776 0.6330 0.08(3) Uiso 1 calc R
H72 H 0.2739 0.3763 0.6288 0.09(4) Uiso 1 calc R
C8 C 0.1478(15) 0.2238(14) 0.6606(9) 0.106(4) Uani 1 d .
H81 H 0.1318 0.1370 0.6477 0.12(5) Uiso 1 calc R
H82 H 0.0608 0.2306 0.6368 0.09(4) Uiso 1 calc R
C9 C 0.195(2) 0.2773(18) 0.7678(11) 0.141(6) Uani 1 d .
H91 H 0.2873 0.2793 0.7897 0.16(7) Uiso 1 calc R
H92 H 0.2017 0.3617 0.7804 0.10(4) Uiso 1 calc R
C10 C 0.104(2) 0.209(2) 0.8223(16) 0.199(9) Uani 1 d .
H101 H 0.1399 0.2479 0.8884 0.6(4) Uiso 1 calc R
H102 H 0.0981 0.1260 0.8117 1.0(8) Uiso 1 calc R
H103 H 0.0126 0.2086 0.8025 0.13(5) Uiso 1 calc R
O11 O 0.0802(7) 0.2491(7) 0.4626(5) 0.084(2) Uani 1 d .
C12 C 0.0526(13) 0.3509(13) 0.4791(10) 0.090(4) Uani 1 d .
O12 O 0.1322(8) 0.4471(8) 0.5319(6) 0.105(3) Uani 1 d .
N13 N -0.0733(11) 0.3350(10) 0.4322(7) 0.090(3) Uani 1 d .
H13 H -0.0940 0.3981 0.4456 0.18(7) Uiso 1 calc R
C14 C -0.1779(13) 0.2355(14) 0.3657(9) 0.090(3) Uani 1 d .
C15 C -0.1968(13) 0.1140(13) 0.3581(11) 0.119(5) Uani 1 d .
H15 H -0.1336 0.0952 0.3977 0.09(3) Uiso 1 calc R
C16 C -0.3073(16) 0.0184(18) 0.2931(13) 0.159(7) Uani 1 d .
H16 H -0.3173 -0.0628 0.2902 0.24(10) Uiso 1 calc R
C17 C -0.4000(17) 0.0434(17) 0.2343(11) 0.134(6) Uani 1 d .
H17 H -0.4744 -0.0194 0.1904 0.18(7) Uiso 1 calc R
C18 C -0.3807(16) 0.1643(19) 0.2418(12) 0.133(5) Uani 1 d .
H18 H -0.4431 0.1829 0.2012 0.05(2) Uiso 1 calc R
C19 C -0.2722(15) 0.2604(16) 0.3071(10) 0.114(5) Uani 1 d .
H19 H -0.2639 0.3413 0.3107 0.11(5) Uiso 1 calc R
C3A C 0.4146(14) 0.3885(13) 0.3153(11) 0.105(4) Uani 1 d .
H3A H 0.5060 0.4011 0.3406 0.11(4) Uiso 1 calc R
C3B C 0.3925(16) 0.4482(15) 0.2506(11) 0.124(5) Uani 1 d .
H3B H 0.4715 0.4999 0.2355 0.13(5) Uiso 1 calc R
C31 C 0.067(3) 0.258(2) 0.119(3) 0.278(18) Uani 1 d .
H311 H 0.1210 0.2196 0.0880 0.28(16) Uiso 1 calc R
H312 H 0.0501 0.2214 0.1723 0.4(3) Uiso 1 calc R
C32 C -0.042(4) 0.222(2) 0.065(3) 0.255(14) Uani 1 d .
H321 H -0.0224 0.2533 0.0097 0.4(2) Uiso 1 calc R
H322 H -0.0912 0.2677 0.0935 0.18(9) Uiso 1 calc R
C33 C -0.153(4) 0.090(3) 0.025(3) 0.274(17) Uani 1 d .
H331 H -0.1042 0.0362 0.0137 0.5(3) Uiso 1 calc R
H332 H -0.2007 0.0666 0.0744 0.13(7) Uiso 1 calc R
C34 C -0.245(6) 0.068(4) -0.051(3) 0.298(17) Uani 1 d .
H341 H -0.3075 -0.0174 -0.0659 0.7(5) Uiso 1 calc R
H342 H -0.2010 0.0852 -0.1018 0.19(8) Uiso 1 calc R
H343 H -0.2966 0.1187 -0.0410 1.8(11) Uiso 1 calc R
C41 C 0.244(3) 0.524(3) 0.060(2) 0.219(12) Uani 1 d .
H411 H 0.2226 0.4573 0.0062 0.26(16) Uiso 1 calc R
H412 H 0.1771 0.5612 0.0471 0.21(10) Uiso 1 calc R
C42 C 0.371(4) 0.610(3) 0.064(2) 0.209(10) Uani 1 d .
H421 H 0.4394 0.5785 0.0875 0.6(3) Uiso 1 calc R
H422 H 0.3859 0.6826 0.1115 0.3(2) Uiso 1 calc R
C43 C 0.405(3) 0.652(4) -0.021(2) 0.235(16) Uani 1 d .
H431 H 0.3926 0.5801 -0.0679 0.2(5) Uiso 1 calc R
H432 H 0.3368 0.6829 -0.0448 0.23(4) Uiso 1 calc R
C44 C 0.527(4) 0.736(4) -0.015(3) 0.296(17) Uani 1 d .
H441 H 0.5316 0.7547 -0.0762 0.25(10) Uiso 1 calc R
H442 H 0.5972 0.7049 0.0033 0.10(5) Uiso 1 calc R
H443 H 0.5427 0.8086 0.0304 0.46(17) Uiso 1 calc R
C51 C 0.150(4) 0.535(3) 0.2710(19) 0.258(19) Uani 1 d .
H511 H 0.0505 0.5059 0.2454 0.10(4) Uiso 1 calc R
H512 H 0.1580 0.4943 0.3225 0.37(10) Uiso 1 calc R
C52 C 0.178(6) 0.649(8) 0.318(5) 0.78(12) Uani 1 d .
H521 H 0.1331 0.6868 0.2779 0.4(3) Uiso 1 calc R
H522 H 0.1372 0.6432 0.3727 0.17(5) Uiso 1 calc R
C53 C 0.277(4) 0.703(4) 0.340(3) 0.35(3) Uani 1 d .
H531 H 0.2992 0.7289 0.2838 0.10(3) Uiso 1 calc R
H532 H 0.3198 0.6447 0.3487 0.12(4) Uiso 1 calc R
C54 C 0.369(3) 0.814(4) 0.417(2) 0.32(2) Uani 1 d .
H541 H 0.4639 0.8352 0.4130 0.4(2) Uiso 1 calc R
H542 H 0.3596 0.7960 0.4779 0.33(14) Uiso 1 calc R
H543 H 0.3429 0.8818 0.4105 0.14(5) Uiso 1 calc R

loop_
_atom_site_aniso_label
_atom_site_aniso_U_11
_atom_site_aniso_U_22
_atom_site_aniso_U_33
_atom_site_aniso_U_23
_atom_site_aniso_U_13
_atom_site_aniso_U_12
Sn 0.1350(9) 0.1465(12) 0.1382(11) 0.0434(9) 0.0277(7) 0.0468(7)
C1 0.086(8) 0.059(7) 0.095(9) 0.007(6) 0.010(7) 0.031(6)
C2 0.073(7) 0.080(9) 0.113(11) 0.022(8) 0.008(7) 0.030(6)
C3 0.084(8) 0.092(9) 0.108(11) 0.000(8) 0.014(8) 0.037(7)
C4 0.136(12) 0.086(10) 0.111(12) 0.001(8) 0.042(10) 0.049(8)
C5 0.105(10) 0.085(10) 0.117(12) 0.004(8) 0.013(9) 0.048(7)
C6 0.084(8) 0.071(8) 0.110(11) 0.001(7) 0.002(7) 0.044(6)
C7 0.106(10) 0.092(11) 0.104(11) 0.017(8) 0.005(9) 0.049(7)
C8 0.119(11) 0.107(12) 0.096(11) 0.018(9) 0.025(9) 0.051(8)
C9 0.174(19) 0.143(18) 0.098(13) 0.005(11) 0.055(13) 0.053(12)
C10 0.164(19) 0.26(3) 0.138(17) 0.032(17) 0.028(15) 0.051(16)
O11 0.094(5) 0.076(5) 0.095(5) 0.020(4) 0.020(4) 0.049(4)
C12 0.085(8) 0.081(9) 0.104(10) 0.032(8) 0.012(8) 0.034(7)
O12 0.098(5) 0.082(6) 0.130(7) -0.003(5) 0.002(5) 0.052(5)
N13 0.109(8) 0.073(6) 0.095(8) 0.006(6) 0.007(6) 0.054(6)
C14 0.101(9) 0.100(10) 0.090(9) 0.028(8) 0.025(8) 0.061(8)
C15 0.091(9) 0.093(10) 0.158(13) 0.025(10) -0.020(9) 0.041(8)
C16 0.120(12) 0.129(14) 0.206(18) -0.008(12) -0.044(12) 0.077(10)
C17 0.147(13) 0.109(12) 0.132(13) -0.021(11) -0.008(11) 0.070(11)
C18 0.125(12) 0.162(17) 0.133(13) 0.042(13) 0.002(11) 0.088(12)
C19 0.114(10) 0.118(13) 0.119(12) 0.021(10) 0.002(9) 0.067(9)
C3A 0.099(11) 0.098(10) 0.110(11) -0.004(9) 0.020(9) 0.044(8)
C3B 0.115(11) 0.133(13) 0.135(13) 0.039(11) 0.047(9) 0.051(10)
C31 0.21(2) 0.20(2) 0.28(3) -0.07(3) -0.16(2) 0.06(2)
C32 0.25(3) 0.142(19) 0.27(4) -0.05(3) 0.01(3) 0.02(2)
C33 0.22(3) 0.25(4) 0.27(4) 0.06(3) -0.05(3) 0.04(3)
C34 0.39(5) 0.25(4) 0.21(3) 0.04(3) 0.03(4) 0.10(4)
C41 0.148(19) 0.22(3) 0.27(3) 0.12(3) 0.030(17) 0.028(18)
C42 0.29(4) 0.21(3) 0.19(2) 0.13(2) 0.11(2) 0.12(2)
C43 0.25(3) 0.23(4) 0.31(4) 0.17(3) 0.16(3) 0.10(2)
C44 0.30(6) 0.41(5) 0.27(3) 0.24(4) 0.09(3) 0.17(5)
C51 0.40(5) 0.24(3) 0.20(2) 0.08(2) 0.02(3) 0.22(3)
C52 0.60(12) 1.3(3) 1.1(2) 0.8(2) 0.67(15) 0.81(19)
C53 0.51(9) 0.46(7) 0.16(3) -0.08(4) 0.07(4) 0.34(7)
C54 0.22(3) 0.57(8) 0.22(3) -0.03(4) 0.06(2) 0.27(4)

loop_
_atom_type_symbol
_atom_type_description
_atom_type_scat_dispersion_real
_atom_type_scat_dispersion_imag
_atom_type_scat_source
C C 0.0033 0.0016 'International Tables Vol C Tables 4.2.6.8 and 6.1.1.4'
H H 0.0000 0.0000 'International Tables Vol C Tables 4.2.6.8 and 6.1.1.4'
N N 0.0061 0.0033 'International Tables Vol C Tables 4.2.6.8 and 6.1.1.4'
O O 0.0106 0.0060 'International Tables Vol C Tables 4.2.6.8 and 6.1.1.4'
Sn Sn -0.6537 1.4246 'International Tables Vol C Tables 4.2.6.8 and 6.1.1.4'

loop_
_geom_angle_atom_site_label_1
_geom_angle_atom_site_label_2
_geom_angle_atom_site_label_3
_geom_angle
C51 Sn C31 117.1(17)
C51 Sn C3B 102.4(11)
C31 Sn C3B 108.6(10)
C51 Sn C41 114.8(13)
C31 Sn C41 106.5(15)
C3B Sn C41 106.8(9)
O11 C1 C7 110.7(10)
O11 C1 C2 108.8(9)
C7 C1 C2 114.3(10)
O11 C1 C6 100.2(9)
C7 C1 C6 112.1(10)
C2 C1 C6 109.8(11)
C1 C2 C3 114.3(11)
C1 C2 H21 108.6
C3 C2 H21 108.7
C1 C2 H22 108.7
C3 C2 H22 108.7
H21 C2 H22 107.6
C4 C3 C3A 111.7(11)
C4 C3 C2 111.0(12)
C3A C3 C2 110.3(11)
C4 C3 H3 107.9
C3A C3 H3 107.9
C2 C3 H3 107.9
C3 C4 C5 111.0(12)
C3 C4 H41 109.4
C5 C4 H41 109.3
C3 C4 H42 109.5
C5 C4 H42 109.6
H41 C4 H42 108.0
C6 C5 C4 111.1(12)
C6 C5 H51 109.4
C4 C5 H51 109.3
C6 C5 H52 109.5
C4 C5 H52 109.4
H51 C5 H52 108.0
C5 C6 C1 116.2(11)
C5 C6 H61 108.2
C1 C6 H61 108.3
C5 C6 H62 108.3
C1 C6 H62 108.2
H61 C6 H62 107.4
C8 C7 C1 119.4(11)
C8 C7 H71 107.4
C1 C7 H71 107.4
C8 C7 H72 107.6
C1 C7 H72 107.5
H71 C7 H72 107.0
C7 C8 C9 111.8(13)
C7 C8 H81 109.3
C9 C8 H81 109.2
C7 C8 H82 109.2
C9 C8 H82 109.3
H81 C8 H82 107.9
C10 C9 C8 114.4(17)
C10 C9 H91 108.9
C8 C9 H91 108.7
C10 C9 H92 108.3
C8 C9 H92 108.7
H91 C9 H92 107.6
C9 C10 H101 109.6
C9 C10 H102 109.1
H101 C10 H102 109.5
C9 C10 H103 109.7
H101 C10 H103 109.5
H102 C10 H103 109.5
C12 O11 C1 119.9(9)
O12 C12 N13 122.7(13)
O12 C12 O11 123.9(11)
N13 C12 O11 113.4(12)
C12 N13 C14 132.2(12)
C12 N13 H13 113.9
C14 N13 H13 113.8
C19 C14 C15 117.6(14)
C19 C14 N13 117.3(14)
C15 C14 N13 125.0(12)
C14 C15 C16 122.3(14)
C14 C15 H15 118.9
C16 C15 H15 118.9
C17 C16 C15 120.0(17)
C17 C16 H16 120.0
C15 C16 H16 120.0
C16 C17 C18 117.6(16)
C16 C17 H17 121.2
C18 C17 H17 121.2
C17 C18 C19 123.0(14)
C17 C18 H18 118.5
C19 C18 H18 118.5
C14 C19 C18 119.5(15)
C14 C19 H19 120.2
C18 C19 H19 120.3
C3B C3A C3 124.6(14)
C3B C3A H3A 117.7
C3 C3A H3A 117.7
C3A C3B Sn 128.9(13)
C3A C3B H3B 115.6
Sn C3B H3B 115.5
C32 C31 Sn 126(3)
C32 C31 H311 105.7
Sn C31 H311 105.8
C32 C31 H312 105.9
Sn C31 H312 105.6
H311 C31 H312 106.1
C31 C32 C33 130(4)
C31 C32 H321 104.9
C33 C32 H321 104.6
C31 C32 H322 104.8
C33 C32 H322 104.7
H321 C32 H322 105.7
C34 C33 C32 119(4)
C34 C33 H331 108.2
C32 C33 H331 107.5
C34 C33 H332 107.0
C32 C33 H332 107.4
H331 C33 H332 107.0
C33 C34 H341 109.3
C33 C34 H342 108.9
H341 C34 H342 109.5
C33 C34 H343 110.1
H341 C34 H343 109.5
H342 C34 H343 109.5
C42 C41 Sn 121.3(19)
C42 C41 H411 106.5
Sn C41 H411 107.0
C42 C41 H412 107.4
Sn C41 H412 107.0
H411 C41 H412 106.7
C41 C42 C43 121(3)
C41 C42 H421 107.8
C43 C42 H421 109.3
C41 C42 H422 106.9
C43 C42 H422 104.2
H421 C42 H422 107.0
C44 C43 C42 120(3)
C44 C43 H431 106.1
C42 C43 H431 104.4
C44 C43 H432 109.1
C42 C43 H432 109.5
H431 C43 H432 107.1
C43 C44 H441 109.6
C43 C44 H442 111.0
H441 C44 H442 109.5
C43 C44 H443 107.8
H441 C44 H443 109.5
H442 C44 H443 109.5
C52 C51 Sn 143(4)
C52 C51 H511 100.5
Sn C51 H511 101.3
C52 C51 H512 100.5
Sn C51 H512 102.4
H511 C51 H512 105.1
C53 C52 C51 116(5)
C53 C52 H521 103.7
C51 C52 H521 106.4
C53 C52 H522 110.6
C51 C52 H522 112.1
H521 C52 H522 107.1
C52 C53 C54 139(5)
C52 C53 H531 106.0
C54 C53 H531 102.0
C52 C53 H532 99.4
C54 C53 H532 101.7
H531 C53 H532 104.8
C53 C54 H541 110.0
C53 C54 H542 109.4
H541 C54 H542 109.5
C53 C54 H543 109.0
H541 C54 H543 109.5
H542 C54 H543 109.5

loop_
_geom_bond_atom_site_label_1
_geom_bond_atom_site_label_2
_geom_bond_distance
Sn C51 1.91(3)
Sn C31 2.10(2)
Sn C3B 2.112(17)
Sn C41 2.12(2)
C1 O11 1.493(13)
C1 C7 1.503(16)
C1 C2 1.530(16)
C1 C6 1.544(14)
C2 C3 1.534(16)
C2 H21 0.9700
C2 H22 0.9700
C3 C4 1.532(15)
C3 C3A 1.533(18)
C3 H3 0.9800
C4 C5 1.541(17)
C4 H41 0.9700
C4 H42 0.9700
C5 C6 1.482(16)
C5 H51 0.9700
C5 H52 0.9700
C6 H61 0.9700
C6 H62 0.9700
C7 C8 1.495(17)
C7 H71 0.9700
C7 H72 0.9700
C8 C9 1.534(17)
C8 H81 0.9700
C8 H82 0.9700
C9 C10 1.46(2)
C9 H91 0.9700
C9 H92 0.9700
C10 H101 0.9600
C10 H102 0.9600
C10 H103 0.9600
O11 C12 1.345(14)
C12 O12 1.207(14)
C12 N13 1.333(14)
N13 C14 1.397(16)
N13 H13 0.8600
C14 C19 1.360(16)
C14 C15 1.375(15)
C15 C16 1.392(19)
C15 H15 0.9300
C16 C17 1.350(19)
C16 H16 0.9300
C17 C18 1.369(18)
C17 H17 0.9300
C18 C19 1.387(19)
C18 H18 0.9300
C19 H19 0.9300
C3A C3B 1.315(17)
C3A H3A 0.9300
C3B H3B 0.9300
C31 C32 1.18(3)
C31 H311 0.9700
C31 H312 0.9700
C32 C33 1.54(3)
C32 H321 0.9700
C32 H322 0.9700
C33 C34 1.28(3)
C33 H331 0.9700
C33 H332 0.9700
C34 H341 0.9600
C34 H342 0.9600
C34 H343 0.9600
C41 C42 1.36(3)
C41 H411 0.9700
C41 H412 0.9700
C42 C43 1.46(3)
C42 H421 0.9700
C42 H422 0.9700
C43 C44 1.30(3)
C43 H431 0.9700
C43 H432 0.9700
C44 H441 0.9600
C44 H442 0.9600
C44 H443 0.9600
C51 C52 1.33(8)
C51 H511 0.9700
C51 H512 0.9700
C52 C53 0.98(8)
C52 H521 0.9700
C52 H522 0.9700
C53 C54 1.50(4)
C53 H531 0.9700
C53 H532 0.9700
C54 H541 0.9600
C54 H542 0.9600
C54 H543 0.9600

loop_
_geom_torsion_atom_site_label_1
_geom_torsion_atom_site_label_2
_geom_torsion_atom_site_label_3
_geom_torsion_atom_site_label_4
_geom_torsion
O11 C1 C2 C3 -60.2(13)
C7 C1 C2 C3 175.4(10)
C6 C1 C2 C3 48.4(13)
C1 C2 C3 C4 -53.5(14)
C1 C2 C3 C3A -177.8(10)
C3A C3 C4 C5 178.7(12)
C2 C3 C4 C5 55.2(16)
C3 C4 C5 C6 -55.0(16)
C4 C5 C6 C1 53.2(15)
O11 C1 C6 C5 65.1(13)
C7 C1 C6 C5 -177.5(11)
C2 C1 C6 C5 -49.2(13)
O11 C1 C7 C8 47.9(15)
C2 C1 C7 C8 171.2(12)
C6 C1 C7 C8 -63.1(15)
C1 C7 C8 C9 -176.1(13)
C7 C8 C9 C10 -173.7(18)
C7 C1 O11 C12 61.7(13)
C2 C1 O11 C12 -64.8(13)
C6 C1 O11 C12 -179.8(10)
C1 O11 C12 O12 -6.0(18)
C1 O11 C12 N13 175.1(9)
O12 C12 N13 C14 176.8(12)
O11 C12 N13 C14 -4.3(18)
C12 N13 C14 C19 -157.3(12)
C12 N13 C14 C15 26(2)
C19 C14 C15 C16 0(2)
N13 C14 C15 C16 176.8(14)
C14 C15 C16 C17 0(3)
C15 C16 C17 C18 0(3)
C16 C17 C18 C19 -1(3)
C15 C14 C19 C18 -1(2)
N13 C14 C19 C18 -177.9(12)
C17 C18 C19 C14 1(2)
C4 C3 C3A C3B 112.3(16)
C2 C3 C3A C3B -123.7(15)
C3 C3A C3B Sn -1(2)
C51 Sn C3B C3A 73.7(17)
C31 Sn C3B C3A -51(2)
C41 Sn C3B C3A -165.3(17)
C51 Sn C31 C32 73(5)
C3B Sn C31 C32 -172(5)
C41 Sn C31 C32 -57(6)
Sn C31 C32 C33 -175(4)
C31 C32 C33 C34 -161(6)
C51 Sn C41 C42 85(4)
C31 Sn C41 C42 -143(3)
C3B Sn C41 C42 -27(4)
Sn C41 C42 C43 171(3)
C41 C42 C43 C44 179(4)
C31 Sn C51 C52 -166(6)
C3B Sn C51 C52 75(6)
C41 Sn C51 C52 -40(7)
Sn C51 C52 C53 -42(13)
C51 C52 C53 C54 -154(5)
